data_4115631
loop_
_publ_author_name
'Kamaluddin Abdur-Rashid'
'Michael Faatz'
'Alan J. Lough'
'Robert H. Morris'

_publ_section_title
;
 Catalytic Cycle for the Asymmetric Hydrogenation of Prochiral Ketones to
 Chiral Alcohols: Direct Hydride and Proton Transfer from Chiral Catalysts
 trans-Ru(H)2(diphosphine)(diamine) to Ketones and Direct Addition of
 Dihydrogen to the Resulting Hydridoamido Complexes
;
_journal_name_full 'Journal of the American Chemical Society'
_journal_page_first 7473
_journal_page_last 7474
_journal_paper_doi 10.1021/ja015902u
_journal_volume 123
_journal_year 2001
_chemical_formula_sum 'C50 H50 N2 P2 Ru'
_chemical_formula_weight 841.93
_chemical_name_common RuH2(R-binap)(tmen)
_chemical_name_systematic
; 
 ? 
;
_space_group_IT_number 19
_symmetry_cell_setting orthorhombic
_symmetry_space_group_name_Hall 'P 2ac 2ab'
_symmetry_space_group_name_H-M 'P 21 21 21'
_atom_sites_solution_hydrogens geom
_atom_sites_solution_primary direct
_atom_sites_solution_secondary difmap
_audit_creation_method SHELXL-97
_cell_angle_alpha 90.00
_cell_angle_beta 90.00
_cell_angle_gamma 90.00
_cell_formula_units_Z 4
_cell_length_a 14.4792(2)
_cell_length_b 14.5693(2)
_cell_length_c 19.7456(3)
_cell_measurement_reflns_used 9472
_cell_measurement_temperature 150(1)
_cell_measurement_theta_max 27.49
_cell_measurement_theta_min 2.80
_cell_volume 4165.37(10)
_computing_cell_refinement 'Denzo-SMN (Otwinowski & Minor, 1997)'
_computing_data_collection 'Collect (Nonius BV, 1997-2000)'
_computing_data_reduction 'Denzo-SMN (Otwinowski & Minor, 1997)'
_computing_molecular_graphics 'Bruker SHELXTL V5.1'
_computing_publication_material 'Bruker SHELXTL V5.1'
_computing_structure_refinement 'Bruker SHELXTL V5.1'
_computing_structure_solution 'Bruker SHELXTL V5.1'
_diffrn_ambient_temperature 150(1)
_diffrn_detector_area_resol_mean 9
_diffrn_measured_fraction_theta_full 0.994
_diffrn_measured_fraction_theta_max 0.994
_diffrn_measurement_device_type 'Nonius Kappa-CCD'
_diffrn_measurement_method '\f scan and \w scans with \k offsets'
_diffrn_radiation_monochromator graphite
_diffrn_radiation_source 'fine-focus sealed tube'
_diffrn_radiation_type MoK\a
_diffrn_radiation_wavelength 0.71073
_diffrn_reflns_av_R_equivalents 0.056
_diffrn_reflns_av_sigmaI/netI 0.0656
_diffrn_reflns_limit_h_max 18
_diffrn_reflns_limit_h_min -18
_diffrn_reflns_limit_k_max 18
_diffrn_reflns_limit_k_min -18
_diffrn_reflns_limit_l_max 25
_diffrn_reflns_limit_l_min -25
_diffrn_reflns_number 26862
_diffrn_reflns_theta_full 27.48
_diffrn_reflns_theta_max 27.48
_diffrn_reflns_theta_min 2.80
_diffrn_standards_decay_% none
_exptl_absorpt_coefficient_mu 0.490
_exptl_absorpt_correction_T_max 0.9618
_exptl_absorpt_correction_T_min 0.9572
_exptl_absorpt_correction_type multi-scan
_exptl_absorpt_process_details 'Denzo-SMN (Otwinowski & Minor, 1997)'
_exptl_crystal_colour 'pale yellow'
_exptl_crystal_density_diffrn 1.343
_exptl_crystal_F_000 1752
_exptl_crystal_size_max 0.09
_exptl_crystal_size_mid 0.09
_exptl_crystal_size_min 0.08
_refine_diff_density_max 0.534
_refine_diff_density_min -0.455
_refine_diff_density_rms 0.062
_refine_ls_abs_structure_details 'Flack H D (1983), Acta Cryst. A39, 876-881'
_refine_ls_abs_structure_Flack -0.039(19)
_refine_ls_extinction_coef 0.0020(3)
_refine_ls_extinction_expression Fc^*^=kFc[1+0.001xFc^2^\l^3^/sin(2\q)]^-1/4^
_refine_ls_extinction_method SHELXL
_refine_ls_goodness_of_fit_ref 1.039
_refine_ls_hydrogen_treatment mixed
_refine_ls_matrix_type full
_refine_ls_number_parameters 525
_refine_ls_number_reflns 9472
_refine_ls_number_restraints 0
_refine_ls_restrained_S_all 1.039
_refine_ls_R_factor_all 0.0435
_refine_ls_R_factor_gt 0.0342
_refine_ls_shift/su_max 0.001
_refine_ls_shift/su_mean 0.000
_refine_ls_structure_factor_coef Fsqd
_refine_ls_weighting_details 'calc w=1/[\s^2^(Fo^2^)+(0.0000P)^2^+1.0369P] where P=(Fo^2^+2Fc^2^)/3'
_refine_ls_weighting_scheme calc
_refine_ls_wR_factor_gt 0.0699
_refine_ls_wR_factor_ref 0.0739
_reflns_number_gt 8488
_reflns_number_total 9472
_reflns_threshold_expression >2sigma(I)
_cod_data_source_file ja015902u_s2_1.cif
_cod_data_source_block complex1
_cod_original_formula_sum 'C50 H6 H44 N2 P2 Ru'
_cod_database_code 4115631

loop_
_symmetry_equiv_pos_as_xyz
'x, y, z'
'-x+1/2, -y, z+1/2'
'-x, y+1/2, -z+1/2'
'x+1/2, -y+1/2, -z'

loop_
_atom_site_label
_atom_site_type_symbol
_atom_site_fract_x
_atom_site_fract_y
_atom_site_fract_z
_atom_site_U_iso_or_equiv
_atom_site_adp_type
_atom_site_occupancy
_atom_site_symmetry_multiplicity
_atom_site_calc_flag
_atom_site_refinement_flags
Ru1 Ru 0.145937(14) 0.142892(14) 0.338649(10) 0.01811(6) Uani 1 1 d .
H1RU H 0.070(2) 0.1153(19) 0.2771(14) 0.025(8) Uiso 1 1 d .
H2RU H 0.2071(17) 0.1750(17) 0.4047(13) 0.015(7) Uiso 1 1 d .
P1 P 0.24175(5) 0.03235(5) 0.30691(4) 0.01898(15) Uani 1 1 d .
P2 P 0.22542(5) 0.24676(5) 0.28145(4) 0.01834(15) Uani 1 1 d .
N1 N 0.03544(17) 0.23780(18) 0.37008(13) 0.0236(5) Uani 1 1 d .
H1A H 0.061(3) 0.298(3) 0.373(2) 0.061(12) Uiso 1 1 d .
H1B H -0.002(2) 0.245(2) 0.3319(18) 0.035(9) Uiso 1 1 d .
N2 N 0.06162(19) 0.06218(18) 0.40883(14) 0.0249(5) Uani 1 1 d .
H2A H 0.050(2) 0.003(2) 0.3942(17) 0.030(9) Uiso 1 1 d .
H2B H 0.087(2) 0.057(2) 0.4423(18) 0.031(10) Uiso 1 1 d .
C1 C -0.0161(2) 0.2082(2) 0.43220(15) 0.0266(6) Uani 1 1 d .
C2 C -0.0304(2) 0.1030(2) 0.42681(16) 0.0281(7) Uani 1 1 d .
C3 C 0.0427(2) 0.2353(2) 0.49356(16) 0.0385(8) Uani 1 1 d .
H3A H 0.0538 0.3016 0.4928 0.058 Uiso 1 1 calc R
H3B H 0.1019 0.2027 0.4918 0.058 Uiso 1 1 calc R
H3C H 0.0100 0.2189 0.5353 0.058 Uiso 1 1 calc R
C4 C -0.1081(2) 0.2616(2) 0.4357(2) 0.0428(9) Uani 1 1 d .
H4A H -0.0953 0.3276 0.4385 0.064 Uiso 1 1 calc R
H4B H -0.1428 0.2422 0.4758 0.064 Uiso 1 1 calc R
H4C H -0.1445 0.2490 0.3949 0.064 Uiso 1 1 calc R
C5 C -0.0648(2) 0.0606(2) 0.49354(17) 0.0405(8) Uani 1 1 d .
H5A H -0.0769 -0.0050 0.4868 0.061 Uiso 1 1 calc R
H5B H -0.1219 0.0913 0.5077 0.061 Uiso 1 1 calc R
H5C H -0.0176 0.0684 0.5287 0.061 Uiso 1 1 calc R
C6 C -0.0970(2) 0.0766(3) 0.36987(17) 0.0386(8) Uani 1 1 d .
H6A H -0.0974 0.0097 0.3645 0.058 Uiso 1 1 calc R
H6B H -0.0768 0.1052 0.3275 0.058 Uiso 1 1 calc R
H6C H -0.1593 0.0979 0.3811 0.058 Uiso 1 1 calc R
C7 C 0.34468(19) 0.10641(18) 0.19831(13) 0.0205(5) Uani 1 1 d .
C8 C 0.28001(18) 0.04049(18) 0.21747(14) 0.0207(6) Uani 1 1 d .
C9 C 0.23560(18) -0.01309(19) 0.16708(15) 0.0253(6) Uani 1 1 d .
H9A H 0.1933 -0.0595 0.1805 0.030 Uiso 1 1 calc R
C10 C 0.2522(2) 0.0004(2) 0.09937(15) 0.0290(7) Uani 1 1 d .
H10A H 0.2211 -0.0363 0.0668 0.035 Uiso 1 1 calc R
C11 C 0.31558(19) 0.0687(2) 0.07775(14) 0.0244(6) Uani 1 1 d .
C12 C 0.3302(2) 0.0858(2) 0.00795(16) 0.0326(7) Uani 1 1 d .
H12A H 0.2965 0.0520 -0.0250 0.039 Uiso 1 1 calc R
C13 C 0.3928(2) 0.1508(2) -0.01234(15) 0.0334(7) Uani 1 1 d .
H13A H 0.4038 0.1609 -0.0592 0.040 Uiso 1 1 calc R
C14 C 0.4405(2) 0.2023(2) 0.03646(16) 0.0315(7) Uani 1 1 d .
H14A H 0.4837 0.2474 0.0222 0.038 Uiso 1 1 calc R
C15 C 0.4260(2) 0.1888(2) 0.10379(15) 0.0257(6) Uani 1 1 d .
H15A H 0.4584 0.2252 0.1358 0.031 Uiso 1 1 calc R
C16 C 0.36277(19) 0.12079(17) 0.12692(14) 0.0225(6) Uani 1 1 d .
C17 C 0.39590(18) 0.16576(18) 0.24727(13) 0.0205(6) Uani 1 1 d .
C18 C 0.35337(19) 0.23769(17) 0.28180(12) 0.0184(5) Uani 1 1 d .
C19 C 0.40875(19) 0.3001(2) 0.31957(13) 0.0234(6) Uani 1 1 d .
H19A H 0.3803 0.3508 0.3414 0.028 Uiso 1 1 calc R
C20 C 0.5021(2) 0.2885(2) 0.32502(14) 0.0280(7) Uani 1 1 d .
H20A H 0.5375 0.3318 0.3499 0.034 Uiso 1 1 calc R
C21 C 0.54648(19) 0.2130(2) 0.29428(14) 0.0254(6) Uani 1 1 d .
C22 C 0.6433(2) 0.1978(2) 0.30136(15) 0.0359(7) Uani 1 1 d .
H22A H 0.6791 0.2387 0.3280 0.043 Uiso 1 1 calc R
C23 C 0.6850(2) 0.1256(3) 0.27052(18) 0.0402(9) Uani 1 1 d .
H23A H 0.7493 0.1157 0.2767 0.048 Uiso 1 1 calc R
C24 C 0.6338(2) 0.0656(2) 0.22968(17) 0.0353(7) Uani 1 1 d .
H24A H 0.6637 0.0158 0.2076 0.042 Uiso 1 1 calc R
C25 C 0.54052(19) 0.0785(2) 0.22143(16) 0.0281(7) Uani 1 1 d .
H25A H 0.5066 0.0376 0.1934 0.034 Uiso 1 1 calc R
C26 C 0.49401(18) 0.1519(2) 0.25408(13) 0.0221(6) Uani 1 1 d .
C31 C 0.3527(2) 0.00837(17) 0.34938(13) 0.0227(5) Uani 1 1 d .
C32 C 0.3692(2) 0.0418(2) 0.41433(15) 0.0287(7) Uani 1 1 d .
H32A H 0.3261 0.0822 0.4350 0.034 Uiso 1 1 calc R
C33 C 0.4491(2) 0.0161(2) 0.44922(19) 0.0418(9) Uani 1 1 d .
H33A H 0.4597 0.0383 0.4938 0.050 Uiso 1 1 calc R
C34 C 0.5131(2) -0.0419(2) 0.41898(19) 0.0425(9) Uani 1 1 d .
H34A H 0.5673 -0.0596 0.4428 0.051 Uiso 1 1 calc R
C35 C 0.4977(2) -0.0738(2) 0.35400(17) 0.0348(8) Uani 1 1 d .
H35A H 0.5419 -0.1125 0.3328 0.042 Uiso 1 1 calc R
C36 C 0.41841(19) -0.0496(2) 0.32011(15) 0.0267(7) Uani 1 1 d .
H36A H 0.4081 -0.0728 0.2758 0.032 Uiso 1 1 calc R
C41 C 0.1888(2) -0.08435(19) 0.31036(14) 0.0220(6) Uani 1 1 d .
C42 C 0.0973(2) -0.0928(2) 0.28872(14) 0.0245(6) Uani 1 1 d .
H42A H 0.0654 -0.0401 0.2728 0.029 Uiso 1 1 calc R
C43 C 0.0524(2) -0.1766(2) 0.29013(15) 0.0288(7) Uani 1 1 d .
H43A H -0.0096 -0.1811 0.2749 0.035 Uiso 1 1 calc R
C44 C 0.0979(2) -0.2545(2) 0.31381(17) 0.0335(7) Uani 1 1 d .
H44A H 0.0672 -0.3121 0.3150 0.040 Uiso 1 1 calc R
C45 C 0.1875(2) -0.2472(2) 0.33540(19) 0.0327(7) Uani 1 1 d .
H45A H 0.2190 -0.3001 0.3514 0.039 Uiso 1 1 calc R
C46 C 0.23307(19) -0.16274(18) 0.33410(16) 0.0275(6) Uani 1 1 d .
H46A H 0.2950 -0.1588 0.3496 0.033 Uiso 1 1 calc R
C51 C 0.20000(17) 0.3602(2) 0.32002(13) 0.0222(6) Uani 1 1 d .
C52 C 0.21731(19) 0.37423(19) 0.38907(15) 0.0256(6) Uani 1 1 d .
H52A H 0.2532 0.3307 0.4134 0.031 Uiso 1 1 calc R
C53 C 0.1829(2) 0.4505(2) 0.42222(16) 0.0318(7) Uani 1 1 d .
H53A H 0.1979 0.4601 0.4685 0.038 Uiso 1 1 calc R
C54 C 0.1270(2) 0.5129(2) 0.38902(17) 0.0359(8) Uani 1 1 d .
H54A H 0.1021 0.5641 0.4126 0.043 Uiso 1 1 calc R
C55 C 0.1076(2) 0.4998(2) 0.32082(16) 0.0337(8) Uani 1 1 d .
H55A H 0.0685 0.5415 0.2975 0.040 Uiso 1 1 calc R
C56 C 0.1454(2) 0.42549(18) 0.28698(14) 0.0247(6) Uani 1 1 d .
H56A H 0.1338 0.4187 0.2399 0.030 Uiso 1 1 calc R
C61 C 0.20699(18) 0.27099(19) 0.19037(14) 0.0221(6) Uani 1 1 d .
C62 C 0.25155(18) 0.34299(19) 0.15726(15) 0.0267(6) Uani 1 1 d .
H62A H 0.2914 0.3827 0.1818 0.032 Uiso 1 1 calc R
C63 C 0.2376(2) 0.3566(3) 0.08796(15) 0.0366(7) Uani 1 1 d .
H63A H 0.2676 0.4060 0.0656 0.044 Uiso 1 1 calc R
C64 C 0.1804(2) 0.2985(3) 0.05175(17) 0.0403(9) Uani 1 1 d .
H64A H 0.1715 0.3078 0.0046 0.048 Uiso 1 1 calc R
C65 C 0.1364(2) 0.2272(2) 0.08424(15) 0.0361(7) Uani 1 1 d .
H65A H 0.0971 0.1873 0.0594 0.043 Uiso 1 1 calc R
C66 C 0.1492(2) 0.21367(19) 0.15287(14) 0.0259(6) Uani 1 1 d .
H66A H 0.1182 0.1645 0.1749 0.031 Uiso 1 1 calc R

loop_
_atom_site_aniso_label
_atom_site_aniso_U_11
_atom_site_aniso_U_22
_atom_site_aniso_U_33
_atom_site_aniso_U_23
_atom_site_aniso_U_13
_atom_site_aniso_U_12
Ru1 0.01684(10) 0.01746(10) 0.02003(10) 0.00086(9) 0.00122(9) 0.00124(9)
P1 0.0181(3) 0.0175(3) 0.0214(3) 0.0001(3) 0.0008(3) 0.0004(3)
P2 0.0173(3) 0.0177(3) 0.0200(3) 0.0003(3) -0.0002(3) 0.0008(3)
N1 0.0243(13) 0.0220(13) 0.0246(13) 0.0009(10) 0.0051(10) 0.0038(10)
N2 0.0273(14) 0.0219(14) 0.0254(15) 0.0020(11) 0.0024(11) 0.0007(11)
C1 0.0258(15) 0.0255(15) 0.0284(16) -0.0015(13) 0.0074(12) 0.0032(12)
C2 0.0224(15) 0.0311(16) 0.0308(17) -0.0016(13) 0.0075(12) 0.0003(13)
C3 0.048(2) 0.0380(19) 0.0296(17) -0.0059(15) 0.0059(14) -0.0011(16)
C4 0.0346(17) 0.0375(19) 0.056(2) -0.0046(18) 0.0149(16) 0.0099(15)
C5 0.042(2) 0.0399(19) 0.0397(19) 0.0027(16) 0.0234(15) -0.0049(16)
C6 0.0253(17) 0.044(2) 0.047(2) -0.0077(17) 0.0013(14) -0.0039(15)
C7 0.0179(13) 0.0196(12) 0.0241(14) -0.0027(10) 0.0003(12) 0.0024(11)
C8 0.0170(13) 0.0184(14) 0.0267(14) 0.0009(12) 0.0033(11) 0.0018(11)
C9 0.0229(14) 0.0249(14) 0.0282(15) -0.0030(13) 0.0014(13) -0.0032(11)
C10 0.0298(15) 0.0310(15) 0.0262(16) -0.0080(13) -0.0004(13) -0.0040(13)
C11 0.0241(14) 0.0247(15) 0.0242(15) -0.0031(12) 0.0033(11) 0.0036(12)
C12 0.0347(18) 0.0366(17) 0.0264(16) -0.0084(13) 0.0053(12) 0.0010(14)
C13 0.0367(16) 0.0395(18) 0.0240(15) 0.0030(15) 0.0058(12) 0.0036(15)
C14 0.0303(16) 0.0321(17) 0.0322(17) 0.0037(14) 0.0084(13) -0.0028(13)
C15 0.0258(15) 0.0250(15) 0.0264(16) -0.0016(12) 0.0035(12) -0.0002(12)
C16 0.0201(14) 0.0220(14) 0.0254(14) -0.0016(11) 0.0009(12) 0.0015(12)
C17 0.0201(13) 0.0212(15) 0.0203(14) 0.0036(11) 0.0011(10) -0.0003(11)
C18 0.0198(12) 0.0184(12) 0.0171(12) 0.0039(10) -0.0012(11) -0.0031(12)
C19 0.0238(15) 0.0247(15) 0.0219(15) -0.0027(11) 0.0002(11) -0.0035(12)
C20 0.0272(15) 0.0318(16) 0.0249(17) 0.0000(12) -0.0034(12) -0.0074(13)
C21 0.0194(14) 0.0319(16) 0.0249(15) 0.0053(12) -0.0010(11) -0.0014(12)
C22 0.0204(14) 0.052(2) 0.0349(17) 0.0024(15) -0.0050(14) -0.0016(16)
C23 0.0186(14) 0.056(2) 0.046(2) 0.0091(18) 0.0004(13) 0.0061(15)
C24 0.0236(16) 0.0384(18) 0.0437(19) 0.0053(15) 0.0060(14) 0.0077(14)
C25 0.0207(15) 0.0281(16) 0.0355(17) 0.0034(13) 0.0035(12) 0.0011(12)
C26 0.0195(13) 0.0245(15) 0.0223(14) 0.0041(12) 0.0028(10) 0.0018(12)
C31 0.0206(13) 0.0174(12) 0.0301(15) 0.0038(11) 0.0003(13) -0.0031(12)
C32 0.0245(16) 0.0284(15) 0.0332(16) -0.0011(13) -0.0054(12) 0.0013(13)
C33 0.0384(19) 0.041(2) 0.046(2) -0.0045(16) -0.0185(16) 0.0023(16)
C34 0.0276(17) 0.041(2) 0.059(2) 0.0048(18) -0.0137(16) 0.0085(15)
C35 0.0239(16) 0.0302(17) 0.050(2) 0.0072(15) 0.0013(14) 0.0044(13)
C36 0.0241(15) 0.0257(15) 0.0303(17) 0.0041(12) 0.0030(11) 0.0028(12)
C41 0.0266(15) 0.0179(14) 0.0215(14) 0.0015(12) 0.0050(11) -0.0004(12)
C42 0.0241(15) 0.0239(15) 0.0256(15) 0.0026(12) 0.0018(12) 0.0010(12)
C43 0.0260(15) 0.0273(16) 0.0330(17) -0.0039(13) 0.0004(13) -0.0074(12)
C44 0.0381(18) 0.0194(15) 0.0429(19) -0.0013(14) 0.0060(14) -0.0062(14)
C45 0.0352(16) 0.0180(14) 0.0449(18) 0.0025(15) 0.0054(15) 0.0007(12)
C46 0.0235(14) 0.0217(14) 0.0372(16) 0.0027(13) 0.0030(13) 0.0013(11)
C51 0.0178(13) 0.0194(13) 0.0294(15) -0.0007(13) 0.0021(10) -0.0049(12)
C52 0.0263(14) 0.0226(16) 0.0279(15) -0.0018(12) -0.0003(12) -0.0015(12)
C53 0.0361(17) 0.0273(16) 0.0320(17) -0.0098(14) 0.0002(13) -0.0028(13)
C54 0.043(2) 0.0225(15) 0.0426(19) -0.0075(14) 0.0077(15) 0.0028(14)
C55 0.0383(17) 0.0206(15) 0.042(2) -0.0009(14) -0.0014(14) 0.0047(13)
C56 0.0258(14) 0.0201(13) 0.0284(14) -0.0003(11) 0.0008(13) 0.0000(13)
C61 0.0179(13) 0.0255(15) 0.0230(14) -0.0004(12) 0.0004(11) 0.0068(11)
C62 0.0223(13) 0.0298(15) 0.0279(14) 0.0046(14) 0.0027(12) 0.0023(12)
C63 0.0302(16) 0.0451(18) 0.0344(17) 0.0157(17) 0.0074(13) 0.0045(17)
C64 0.0363(18) 0.060(2) 0.0243(17) 0.0078(16) 0.0000(13) 0.0137(17)
C65 0.0346(18) 0.0466(19) 0.0272(16) -0.0034(14) -0.0084(14) 0.0073(16)
C66 0.0241(13) 0.0268(14) 0.0270(15) -0.0018(12) -0.0027(13) 0.0052(12)

loop_
_atom_type_symbol
_atom_type_description
_atom_type_scat_dispersion_real
_atom_type_scat_dispersion_imag
_atom_type_scat_source
C C 0.0033 0.0016 'International Tables Vol C Tables 4.2.6.8 and 6.1.1.4'
H H 0.0000 0.0000 'International Tables Vol C Tables 4.2.6.8 and 6.1.1.4'
N N 0.0061 0.0033 'International Tables Vol C Tables 4.2.6.8 and 6.1.1.4'
Ru Ru -1.2594 0.8363 'International Tables Vol C Tables 4.2.6.8 and 6.1.1.4'
P P 0.1023 0.0942 'International Tables Vol C Tables 4.2.6.8 and 6.1.1.4'
H H 0.0000 0.0000 'International Tables Vol C Tables 4.2.6.8 and 6.1.1.4'

loop_
_geom_angle_atom_site_label_1
_geom_angle_atom_site_label_2
_geom_angle_atom_site_label_3
_geom_angle
H2RU Ru1 H1RU 171.8(13)
H2RU Ru1 N2 87.2(9)
H1RU Ru1 N2 87.9(10)
H2RU Ru1 N1 89.4(9)
H1RU Ru1 N1 83.0(10)
N2 Ru1 N1 75.76(9)
H2RU Ru1 P2 86.0(9)
H1RU Ru1 P2 97.8(10)
N2 Ru1 P2 168.82(8)
N1 Ru1 P2 95.30(7)
H2RU Ru1 P1 95.4(9)
H1RU Ru1 P1 91.8(10)
N2 Ru1 P1 97.92(7)
N1 Ru1 P1 171.92(7)
P2 Ru1 P1 91.55(3)
C31 P1 C8 100.65(12)
C31 P1 C41 99.68(12)
C8 P1 C41 102.45(13)
C31 P1 Ru1 123.64(9)
C8 P1 Ru1 114.19(9)
C41 P1 Ru1 113.26(9)
C61 P2 C51 101.54(13)
C61 P2 C18 99.26(11)
C51 P2 C18 105.04(11)
C61 P2 Ru1 123.46(9)
C51 P2 Ru1 107.25(9)
C18 P2 Ru1 117.94(8)
H1B N1 H1A 100(3)
H1B N1 C1 114(2)
H1A N1 C1 114(2)
H1B N1 Ru1 105(2)
H1A N1 Ru1 108(2)
C1 N1 Ru1 114.26(18)
H2B N2 H2A 105(3)
H2B N2 C2 105(3)
H2A N2 C2 106(2)
H2B N2 Ru1 110(3)
H2A N2 Ru1 114(2)
C2 N2 Ru1 115.56(18)
N1 C1 C3 107.2(2)
N1 C1 C4 108.7(3)
C3 C1 C4 108.3(3)
N1 C1 C2 107.2(2)
C3 C1 C2 112.6(3)
C4 C1 C2 112.7(3)
N2 C2 C6 106.6(3)
N2 C2 C5 109.3(3)
C6 C2 C5 108.9(3)
N2 C2 C1 106.8(2)
C6 C2 C1 112.6(3)
C5 C2 C1 112.4(3)
C8 C7 C16 119.0(3)
C8 C7 C17 123.8(2)
C16 C7 C17 117.1(2)
C7 C8 C9 119.6(3)
C7 C8 P1 120.2(2)
C9 C8 P1 119.8(2)
C10 C9 C8 121.7(3)
C9 C10 C11 120.4(3)
C16 C11 C12 120.2(3)
C16 C11 C10 118.9(3)
C12 C11 C10 120.8(3)
C13 C12 C11 120.3(3)
C12 C13 C14 119.6(3)
C15 C14 C13 121.2(3)
C14 C15 C16 120.9(3)
C11 C16 C15 117.7(2)
C11 C16 C7 120.3(2)
C15 C16 C7 121.9(2)
C18 C17 C26 119.7(2)
C18 C17 C7 122.2(2)
C26 C17 C7 117.9(2)
C17 C18 C19 119.2(2)
C17 C18 P2 119.50(19)
C19 C18 P2 121.2(2)
C20 C19 C18 121.3(3)
C19 C20 C21 120.9(3)
C20 C21 C26 119.2(2)
C20 C21 C22 121.9(3)
C26 C21 C22 119.0(3)
C23 C22 C21 121.0(3)
C22 C23 C24 120.4(3)
C25 C24 C23 120.2(3)
C24 C25 C26 121.1(3)
C21 C26 C25 118.4(2)
C21 C26 C17 119.6(3)
C25 C26 C17 122.1(3)
C32 C31 C36 118.4(3)
C32 C31 P1 120.1(2)
C36 C31 P1 121.3(2)
C31 C32 C33 120.1(3)
C34 C33 C32 120.2(3)
C35 C34 C33 119.7(3)
C36 C35 C34 120.0(3)
C35 C36 C31 121.5(3)
C46 C41 C42 117.9(3)
C46 C41 P1 124.9(2)
C42 C41 P1 117.3(2)
C43 C42 C41 121.1(3)
C42 C43 C44 120.2(3)
C45 C44 C43 119.3(3)
C44 C45 C46 120.7(3)
C41 C46 C45 120.8(3)
C56 C51 C52 117.2(3)
C56 C51 P2 121.7(2)
C52 C51 P2 119.5(2)
C53 C52 C51 120.9(3)
C52 C53 C54 121.0(3)
C53 C54 C55 119.2(3)
C56 C55 C54 119.7(3)
C55 C56 C51 122.0(3)
C62 C61 C66 118.6(3)
C62 C61 P2 122.1(2)
C66 C61 P2 119.2(2)
C61 C62 C63 119.9(3)
C64 C63 C62 120.4(3)
C65 C64 C63 119.9(3)
C64 C65 C66 120.1(3)
C65 C66 C61 121.0(3)

loop_
_geom_bond_atom_site_label_1
_geom_bond_atom_site_label_2
_geom_bond_distance
Ru1 H2RU 1.64(3)
Ru1 H1RU 1.69(3)
Ru1 N2 2.189(3)
Ru1 N1 2.204(2)
Ru1 P2 2.2114(7)
Ru1 P1 2.2161(7)
P1 C31 1.846(3)
P1 C8 1.855(3)
P1 C41 1.866(3)
P2 C61 1.852(3)
P2 C51 1.857(3)
P2 C18 1.857(3)
N1 H1B 0.93(4)
N1 H1A 0.95(4)
N1 C1 1.499(4)
N2 H2B 0.76(3)
N2 H2A 0.92(3)
N2 C2 1.502(4)
C1 C3 1.532(4)
C1 C4 1.545(4)
C1 C2 1.549(4)
C2 C6 1.530(4)
C2 C5 1.539(4)
C7 C8 1.394(4)
C7 C16 1.449(4)
C7 C17 1.494(4)
C8 C9 1.419(4)
C9 C10 1.372(4)
C10 C11 1.420(4)
C11 C16 1.409(4)
C11 C12 1.416(4)
C12 C13 1.371(4)
C13 C14 1.403(4)
C14 C15 1.360(4)
C15 C16 1.424(4)
C17 C18 1.394(4)
C17 C26 1.441(4)
C18 C19 1.423(4)
C19 C20 1.366(4)
C20 C21 1.411(4)
C21 C26 1.415(4)
C21 C22 1.427(4)
C22 C23 1.357(5)
C23 C24 1.402(5)
C24 C25 1.374(4)
C25 C26 1.419(4)
C31 C32 1.393(4)
C31 C36 1.397(4)
C32 C33 1.398(4)
C33 C34 1.389(5)
C34 C35 1.383(5)
C35 C36 1.375(4)
C41 C46 1.391(4)
C41 C42 1.398(4)
C42 C43 1.383(4)
C43 C44 1.393(4)
C44 C45 1.370(4)
C45 C46 1.396(4)
C51 C56 1.398(4)
C51 C52 1.401(4)
C52 C53 1.382(4)
C53 C54 1.383(4)
C54 C55 1.389(5)
C55 C56 1.384(4)
C61 C62 1.394(4)
C61 C66 1.395(4)
C62 C63 1.397(4)
C63 C64 1.383(5)
C64 C65 1.378(5)
C65 C66 1.382(4)
